data_1547284
loop_
_publ_author_name
'Proskurnina, Natalia V.'
'Voronin, Vladimir I.'
'Shekhtman, Georgi Sh.'
'Maskaeva, Larisa N.'
'Kabanova, Natalia A.'
'Kabanov, Artem A.'
'Blatov, Vladislav A.'

_publ_section_title
;
 Ionic Conductivity in Ti-Doped KFeO2: Experiment and Mathematical
 Modeling
;
_journal_issue 39
_journal_name_full 'The Journal of Physical Chemistry C'
_journal_page_first 21128
_journal_paper_doi 10.1021/acs.jpcc.7b05164
_journal_volume 121
_journal_year 2017
_chemical_formula_iupac K14.4Fe14.4Ti1.6O32
_chemical_formula_sum 'Fe14.4 K14.4 O32 Ti1.6'
_chemical_formula_weight 1955.42
_space_group_IT_number 61
_symmetry_cell_setting orthorhombic
_symmetry_space_group_name_Hall '-P 2ac 2ab'
_symmetry_space_group_name_H-M 'P b c a'
_cell_angle_alpha 90.00000
_cell_angle_beta 90.00000
_cell_angle_gamma 90.00000
_cell_formula_units_Z 1
_cell_length_a 5.6351(5)
_cell_length_b 11.3134(9)
_cell_length_c 15.9647(11)
_cell_measurement_temperature 400
_cell_volume 1017.78(14)
_computing_structure_refinement FULLPROF
_diffrn_ambient_temperature 400
_diffrn_measurement_device_type 'HRPT neutron diffraction'
_diffrn_radiation_type Neutron
_diffrn_radiation_wavelength 1.49400
_diffrn_source 'nuclear reactor'
_pd_meas_2theta_range_inc 0.050000
_pd_meas_2theta_range_max 164.89999
_pd_meas_2theta_range_min 4.55000
_pd_meas_number_of_points 3208
_pd_proc_2theta_range_inc 0.050000
_pd_proc_2theta_range_max 164.8807
_pd_proc_2theta_range_min 4.5307
_pd_proc_ls_prof_R_factor 4.3564
_pd_proc_ls_prof_wR_expected 4.1374
_pd_proc_ls_prof_wR_factor 5.5966
_pd_proc_wavelength 1.494000
_refine_ls_goodness_of_fit_all 1.8298
_refine_ls_number_parameters 59
_refine_ls_number_reflns 1268
_refine_ls_number_restraints 0
_refine_ls_R_I_factor 6.4958
_cod_data_source_file jp7b05164_si_002.cif
_cod_data_source_block heat_400K
_cod_depositor_comments 'Adding full bibliography for 1547283--1547290.cif.'
_cod_original_cell_volume 1017.77(14)
_cod_original_formula_sum 'Fe14.40 K14.40 O32 Ti1.60'
_cod_database_code 1547284
_publcif_datablock.id {f54a1640-a7fd-4ab9-b8a0-66d2a8f03559}

_pd_proc_ls_prof_cr_factor 16.9827
_pd_proc_ls_prof_cwr_factor 15.2991
_pd_proc_ls_prof_cwr_expected 11.3102
_pd_proc_ls_prof_chi2 1.8298
_pd_proc_ls_prof_echi2 1.8298

loop_
_symmetry_equiv_pos_as_xyz
x,y,z
x+1/2,-y+1/2,-z
-x,y+1/2,-z+1/2
-x+1/2,-y,z+1/2
-x,-y,-z
-x+1/2,y+1/2,z
x,-y+1/2,z+1/2
x+1/2,y,-z+1/2

loop_
_atom_site_label
_atom_site_fract_x
_atom_site_fract_y
_atom_site_fract_z
_atom_site_U_iso_or_equiv
_atom_site_occupancy
_atom_site_adp_type
_atom_site_type_symbol
O1 0.5512(18) 0.2923(10) 0.0159(7) 0.0348(9) 1.00000 Uiso O
O2 0.157(2) 0.4043(11) 0.1040(7) 0.0348(9) 1.00000 Uiso O
O3 0.299(2) 0.1642(10) 0.1559(7) 0.0348(9) 1.00000 Uiso O
O4 0.065(2) 0.4861(10) 0.2828(9) 0.0348(9) 1.00000 Uiso O
K1 0.725(6) -0.003(2) 0.058(3) 0.049(2) 0.83(4) Uiso K
K2 0.782(3) 0.2596(18) 0.184(2) 0.049(2) 0.97(4) Uiso K
Fe1 0.2514(15) 0.0055(7) 0.1885(6) 0.0201(5) 0.880(9) Uiso FE
Ti1 0.2514(15) 0.0055(7) 0.1885(6) 0.0201(5) 0.120(9) Uiso TI
Fe2 0.2693(9) 0.2583(6) 0.0644(6) 0.0201(5) 0.920(9) Uiso FE
Ti2 0.2693(9) 0.2583(6) 0.0644(6) 0.0201(5) 0.080(9) Uiso TI

loop_
_atom_type_symbol
_atom_type_scat_length_neutron
_atom_type_scat_source
O 0.58030 V.F._Sears_Neutron_News_3_26_(1992)
K 0.36700 V.F._Sears_Neutron_News_3_26_(1992)
FE 0.94500 V.F._Sears_Neutron_News_3_26_(1992)
TI -0.34380 V.F._Sears_Neutron_News_3_26_(1992)

loop_
_geom_angle_atom_site_label_1
_geom_angle_atom_site_label_2
_geom_angle_atom_site_label_3
_geom_angle
_geom_angle_site_symmetry_1
_geom_angle_site_symmetry_3
O2 Fe1 O3 110.4(10) 6_545 1_555
O2 Fe1 O4 112.1(11) 6_545 3_545
O2 Fe1 O4 111.6(12) 6_545 6_545
O3 Fe1 O4 108.5(10) 1_555 3_545
O3 Fe1 O4 105.0(11) 1_555 6_545
O4 Fe1 O4 108.9(11) 3_545 6_545
O1 Fe2 O1 110.5(9) 1_555 2_455
O1 Fe2 O2 104.7(10) 1_555 1_555
O1 Fe2 O3 112.9(10) 1_555 1_555
O1 Fe2 O2 106.2(10) 2_455 1_555
O1 Fe2 O3 115.7(10) 2_455 1_555
O2 Fe2 O3 106.0(10) 1_555 1_555

loop_
_geom_bond_atom_site_label_1
_geom_bond_atom_site_label_2
_geom_bond_distance
_geom_bond_site_symmetry_2
K1 O1 3.55(3) 1_555
K1 O1 3.23(3) 2_555
K1 O1 2.72(3) 6_645
K1 O2 2.84(5) 2_555
K1 O2 2.50(4) 6_545
K1 O3 3.43(4) 1_555
K1 O4 2.81(5) 3_645
K1 K1 3.14(6) 5_655
K1 K1 3.61(5) 5_755
K1 K2 3.60(4) 1_555
K1 K2 3.36(4) 6_645
K1 Fe1 3.39(4) 1_555
K1 Fe1 3.63(4) 1_655
K1 Ti1 3.39(4) 1_555
K1 Ti1 3.63(4) 1_655
K1 Fe2 3.40(3) 2_555
K1 Fe2 3.49(3) 5_655
K1 Ti2 3.40(3) 2_555
K1 Ti2 3.49(3) 5_655
K2 O1 3.01(3) 1_555
K2 O1 3.58(3) 2_555
K2 O2 2.96(2) 1_655
K2 O3 2.96(2) 1_555
K2 O3 3.14(2) 1_655
K2 O3 2.78(3) 8_555
K2 O4 3.41(3) 1_655
K2 O4 3.26(2) 3_645
K2 O4 2.89(2) 8_555
K2 K1 3.60(4) 1_555
K2 K1 3.36(4) 6_655
K2 K2 3.52(3) 8_455
K2 K2 3.52(3) 8_555
K2 Fe1 3.45(3) 3_655
K2 Fe1 3.53(3) 8_555
K2 Ti1 3.45(3) 3_655
K2 Ti1 3.53(3) 8_555
K2 Fe2 3.46(2) 1_555
K2 Fe2 3.34(2) 1_655
K2 Ti2 3.46(2) 1_555
K2 Ti2 3.34(2) 1_655
Fe1 O2 1.843(15) 6_545
Fe1 O3 1.888(14) 1_555
Fe1 O4 1.854(14) 3_545
Fe1 O4 1.840(16) 6_545
Fe2 O1 1.808(12) 1_555
Fe2 O1 1.866(13) 2_455
Fe2 O2 1.878(14) 1_555
Fe2 O3 1.815(14) 1_555
